data_7025288
loop_
_publ_author_name
'Odinets, Irina L.'
'Sharova, Elena V.'
'Artyshin, Oleg I.'
'Lyssenko, Konstantin A.'
'Nelyubina, Yulia V.'
'Myasoedova, Galina V.'
'Molochnikova, Nadezhda P.'
'Zakharchenro, Elena A.'

_publ_section_title
;
 Novel class of functionalized ionic liquids with grafted CMPO-moieties
 for actinides and rare-earth elements recovery.
;
_journal_issue 17
_journal_name_full 'Dalton transactions (Cambridge, England : 2003)'
_journal_page_first 4170
_journal_page_last 4178
_journal_paper_doi 10.1039/b926377b
_journal_volume 39
_journal_year 2010
_chemical_formula_moiety 'C26 H35 N3 O2 P, F6 P'
_chemical_formula_sum 'C26 H35 F6 N3 O2 P2'
_chemical_formula_weight 597.51
_chemical_name_systematic
;
?
;
_space_group_IT_number 2
_symmetry_cell_setting triclinic
_symmetry_space_group_name_Hall '-P 1'
_symmetry_space_group_name_H-M 'P -1'
_atom_sites_solution_hydrogens mixed
_atom_sites_solution_primary direct
_atom_sites_solution_secondary difmap
_audit_creation_method SHELXL-97
_cell_angle_alpha 65.857(3)
_cell_angle_beta 88.250(4)
_cell_angle_gamma 80.353(4)
_cell_formula_units_Z 2
_cell_length_a 5.9341(9)
_cell_length_b 15.819(3)
_cell_length_c 16.393(3)
_cell_measurement_reflns_used 1554
_cell_measurement_temperature 100(2)
_cell_measurement_theta_max 30
_cell_measurement_theta_min 3
_cell_volume 1383.1(4)
_computing_cell_refinement 'APEX2 (Bruker, 2005)'
_computing_data_collection 'APEX2 (Bruker, 2005)'
_computing_data_reduction 'APEX2 (Bruker, 2005)'
_computing_molecular_graphics 'SHELXTL ver. 5.1 (Sheldrick, 1998b)'
_computing_publication_material 'SHELXTL ver. 5.1 (Sheldrick, 1998b)'
_computing_structure_refinement 'SHELXTL ver. 5.1 (Sheldrick, 1998b)'
_computing_structure_solution 'SHELXTL ver. 5.1 (Sheldrick, 1998b)'
_diffrn_ambient_temperature 100(2)
_diffrn_measured_fraction_theta_full 0.980
_diffrn_measured_fraction_theta_max 0.980
_diffrn_measurement_device_type 'Bruker SMART APEX2 CCD area detector'
_diffrn_measurement_method 'phi and omega scans'
_diffrn_radiation_monochromator graphite
_diffrn_radiation_source 'fine-focus sealed tube'
_diffrn_radiation_type MoK\a
_diffrn_radiation_wavelength 0.71073
_diffrn_reflns_av_R_equivalents 0.0284
_diffrn_reflns_av_sigmaI/netI 0.0791
_diffrn_reflns_limit_h_max 7
_diffrn_reflns_limit_h_min -7
_diffrn_reflns_limit_k_max 20
_diffrn_reflns_limit_k_min -20
_diffrn_reflns_limit_l_max 16
_diffrn_reflns_limit_l_min -20
_diffrn_reflns_number 8923
_diffrn_reflns_theta_full 27.00
_diffrn_reflns_theta_max 27.00
_diffrn_reflns_theta_min 1.36
_exptl_absorpt_coefficient_mu 0.228
_exptl_absorpt_correction_T_max 0.980
_exptl_absorpt_correction_T_min 0.905
_exptl_absorpt_correction_type multi-scan
_exptl_absorpt_process_details 'APEX2 (Bruker, 2005)'
_exptl_crystal_colour colorless
_exptl_crystal_density_diffrn 1.435
_exptl_crystal_density_method 'not measured'
_exptl_crystal_description needle
_exptl_crystal_F_000 624
_exptl_crystal_size_max 0.45
_exptl_crystal_size_mid 0.10
_exptl_crystal_size_min 0.08
_refine_diff_density_max 0.365
_refine_diff_density_min -0.391
_refine_diff_density_rms 0.060
_refine_ls_extinction_method none
_refine_ls_goodness_of_fit_ref 1.004
_refine_ls_hydrogen_treatment constr
_refine_ls_matrix_type full
_refine_ls_number_parameters 356
_refine_ls_number_reflns 5935
_refine_ls_number_restraints 0
_refine_ls_restrained_S_all 1.004
_refine_ls_R_factor_all 0.0684
_refine_ls_R_factor_gt 0.0403
_refine_ls_shift/su_max 0.001
_refine_ls_shift/su_mean 0.000
_refine_ls_structure_factor_coef Fsqd
_refine_ls_weighting_details 'calc w=1/[\s^2^(Fo^2^)+(0.0120P)^2^+0.0000P] where P=(Fo^2^+2Fc^2^)/3'
_refine_ls_weighting_scheme calc
_refine_ls_wR_factor_gt 0.0639
_refine_ls_wR_factor_ref 0.0677
_reflns_number_gt 3936
_reflns_number_total 5935
_reflns_threshold_expression I>2/s(I)
_cod_data_source_file b926377b.txt
_cod_data_source_block 6c
_cod_depositor_comments
;
The following automatic conversions were performed:

'_symmetry_cell_setting' value 'Triclinic' changed to 'triclinic'
according to /home/saulius/struct/CIF-dictionaries/cif_core.dic
dictionary named 'cif_core.dic' version 2.4.2 from 2011-04-26.

Automatic conversion script
Id: cif_fix_values 1891 2012-01-12 08:04:46Z andrius 
;
_cod_database_code 7025288

loop_
_symmetry_equiv_pos_as_xyz
'x, y, z'
'-x, -y, -z'

loop_
_atom_site_label
_atom_site_type_symbol
_atom_site_fract_x
_atom_site_fract_y
_atom_site_fract_z
_atom_site_U_iso_or_equiv
_atom_site_adp_type
_atom_site_occupancy
_atom_site_symmetry_multiplicity
_atom_site_calc_flag
_atom_site_refinement_flags
P1 P 0.57279(9) 0.33764(4) 0.50303(3) 0.01422(13) Uani 1 1 d .
O1 O 0.7985(2) 0.36083(9) 0.51698(8) 0.0177(3) Uani 1 1 d .
O2 O 0.4448(2) 0.41591(9) 0.64980(8) 0.0171(3) Uani 1 1 d .
N1 N 0.3900(3) 0.25801(11) 0.88204(10) 0.0155(4) Uani 1 1 d .
N3 N 0.4869(3) 0.25572(11) 1.00877(11) 0.0176(4) Uani 1 1 d .
N4 N 0.0803(3) 0.39324(11) 0.63735(10) 0.0152(4) Uani 1 1 d .
H4N H -0.0312 0.3901 0.6013 0.018 Uiso 1 1 d R
C2 C 0.3944(3) 0.21031(14) 0.96978(13) 0.0186(5) Uani 1 1 d .
H2A H 0.3399 0.1526 1.0001 0.022 Uiso 1 1 calc R
C4 C 0.5440(3) 0.33599(14) 0.94293(13) 0.0191(5) Uani 1 1 d .
H4A H 0.6133 0.3818 0.9515 0.023 Uiso 1 1 calc R
C5 C 0.4828(3) 0.33724(14) 0.86380(14) 0.0177(5) Uani 1 1 d .
H5A H 0.5008 0.3843 0.8062 0.021 Uiso 1 1 calc R
C6 C 0.2810(3) 0.23268(14) 0.81760(13) 0.0186(5) Uani 1 1 d .
H6A H 0.2816 0.1641 0.8438 0.022 Uiso 1 1 calc R
H6B H 0.3698 0.2486 0.7627 0.022 Uiso 1 1 calc R
C7 C 0.0347(3) 0.28495(14) 0.79331(13) 0.0206(5) Uani 1 1 d .
H7A H -0.0498 0.2505 0.7694 0.025 Uiso 1 1 calc R
H7B H -0.0389 0.2840 0.8486 0.025 Uiso 1 1 calc R
C8 C 0.0115(3) 0.38654(14) 0.72513(12) 0.0177(5) Uani 1 1 d .
H8A H -0.1496 0.4177 0.7208 0.021 Uiso 1 1 calc R
H8B H 0.1073 0.4201 0.7458 0.021 Uiso 1 1 calc R
C9 C 0.2890(3) 0.40815(13) 0.60606(13) 0.0147(5) Uani 1 1 d .
C10 C 0.3219(3) 0.41513(13) 0.51221(12) 0.0133(4) Uani 1 1 d .
H10A H 0.3347 0.4807 0.4722 0.016 Uiso 1 1 calc R
H10B H 0.1851 0.3998 0.4916 0.016 Uiso 1 1 calc R
C11 C 0.5391(3) 0.22364(13) 0.58654(13) 0.0143(4) Uani 1 1 d .
C12 C 0.3409(3) 0.18447(14) 0.59501(13) 0.0206(5) Uani 1 1 d .
H12A H 0.2203 0.2146 0.5506 0.025 Uiso 1 1 calc R
C13 C 0.3193(4) 0.10240(14) 0.66731(14) 0.0243(5) Uani 1 1 d .
H13A H 0.1857 0.0753 0.6717 0.029 Uiso 1 1 calc R
C14 C 0.4909(4) 0.05906(14) 0.73366(14) 0.0243(5) Uani 1 1 d .
H14A H 0.4730 0.0033 0.7841 0.029 Uiso 1 1 calc R
C15 C 0.6877(4) 0.09664(14) 0.72668(14) 0.0238(5) Uani 1 1 d .
H15A H 0.8060 0.0667 0.7721 0.029 Uiso 1 1 calc R
C16 C 0.7124(3) 0.17822(14) 0.65322(13) 0.0189(5) Uani 1 1 d .
H16A H 0.8491 0.2036 0.6482 0.023 Uiso 1 1 calc R
C17 C 0.5378(3) 0.34917(13) 0.38999(12) 0.0141(4) Uani 1 1 d .
C18 C 0.3406(3) 0.33424(14) 0.35691(13) 0.0188(5) Uani 1 1 d .
H18A H 0.2289 0.3058 0.3968 0.023 Uiso 1 1 calc R
C19 C 0.3087(3) 0.36093(14) 0.26605(13) 0.0193(5) Uani 1 1 d .
H19A H 0.1748 0.3507 0.2436 0.023 Uiso 1 1 calc R
C20 C 0.4701(3) 0.40226(14) 0.20778(13) 0.0201(5) Uani 1 1 d .
H20A H 0.4451 0.4217 0.1453 0.024 Uiso 1 1 calc R
C21 C 0.6678(3) 0.41547(13) 0.23985(13) 0.0184(5) Uani 1 1 d .
H21A H 0.7805 0.4425 0.1997 0.022 Uiso 1 1 calc R
C22 C 0.7010(3) 0.38911(13) 0.33088(13) 0.0169(5) Uani 1 1 d .
H22A H 0.8367 0.3985 0.3529 0.020 Uiso 1 1 calc R
C23 C 0.5150(3) 0.22618(14) 1.10588(13) 0.0215(5) Uani 1 1 d .
H23A H 0.4359 0.1719 1.1371 0.026 Uiso 1 1 calc R
H23B H 0.4407 0.2782 1.1214 0.026 Uiso 1 1 calc R
C24 C 0.7632(3) 0.19896(14) 1.13911(13) 0.0218(5) Uani 1 1 d .
H24A H 0.8428 0.2534 1.1098 0.026 Uiso 1 1 calc R
H24B H 0.8396 0.1473 1.1234 0.026 Uiso 1 1 calc R
C25 C 0.7778(3) 0.16740(14) 1.24014(13) 0.0222(5) Uani 1 1 d .
H25A H 0.6975 0.1130 1.2686 0.027 Uiso 1 1 calc R
H25B H 0.6972 0.2190 1.2550 0.027 Uiso 1 1 calc R
C26 C 1.0221(4) 0.13972(15) 1.27957(13) 0.0247(5) Uani 1 1 d .
H26A H 1.1008 0.0858 1.2677 0.030 Uiso 1 1 calc R
H26B H 1.1052 0.1929 1.2494 0.030 Uiso 1 1 calc R
C27 C 1.0312(4) 0.11311(16) 1.38004(14) 0.0307(6) Uani 1 1 d .
H27A H 0.9631 0.1686 1.3915 0.037 Uiso 1 1 calc R
H27B H 0.9379 0.0633 1.4097 0.037 Uiso 1 1 calc R
C28 C 1.2737(4) 0.07833(17) 1.42091(15) 0.0370(6) Uani 1 1 d .
H28A H 1.2703 0.0625 1.4853 0.055 Uiso 1 1 calc R
H28B H 1.3664 0.1277 1.3925 0.055 Uiso 1 1 calc R
H28C H 1.3407 0.0223 1.4113 0.055 Uiso 1 1 calc R
P2 P 1.0000 0.0000 1.0000 0.0241(2) Uani 1 2 d S
F1 F 0.9228(2) 0.11087(9) 0.96190(9) 0.0474(4) Uani 1 1 d .
F2 F 0.7780(2) -0.00925(10) 0.95443(9) 0.0582(5) Uani 1 1 d .
F3 F 1.1353(3) 0.01304(9) 0.91164(9) 0.0508(4) Uani 1 1 d .
P3 P 1.0000 0.5000 1.0000 0.01771(18) Uani 1 2 d S
F4 F 1.00683(19) 0.54096(8) 1.07429(7) 0.0256(3) Uani 1 1 d .
F5 F 1.07423(19) 0.39544(8) 1.07516(7) 0.0289(3) Uani 1 1 d .
F6 F 0.73651(18) 0.49119(8) 1.01778(7) 0.0266(3) Uani 1 1 d .

loop_
_atom_site_aniso_label
_atom_site_aniso_U_11
_atom_site_aniso_U_22
_atom_site_aniso_U_33
_atom_site_aniso_U_23
_atom_site_aniso_U_13
_atom_site_aniso_U_12
P1 0.0103(3) 0.0184(3) 0.0137(3) -0.0060(2) 0.0002(2) -0.0032(2)
O1 0.0105(7) 0.0263(8) 0.0170(8) -0.0088(7) -0.0011(6) -0.0050(6)
O2 0.0122(7) 0.0248(8) 0.0162(8) -0.0093(7) -0.0009(6) -0.0057(6)
N1 0.0145(9) 0.0172(9) 0.0141(9) -0.0059(8) 0.0015(8) -0.0025(7)
N3 0.0156(9) 0.0200(9) 0.0167(9) -0.0069(8) -0.0005(8) -0.0031(7)
N4 0.0096(9) 0.0235(10) 0.0129(9) -0.0071(8) -0.0009(8) -0.0043(7)
C2 0.0175(12) 0.0191(11) 0.0183(12) -0.0060(10) 0.0018(10) -0.0052(9)
C4 0.0163(11) 0.0183(11) 0.0225(12) -0.0073(10) 0.0005(10) -0.0048(9)
C5 0.0122(11) 0.0177(11) 0.0218(12) -0.0066(10) 0.0034(10) -0.0032(9)
C6 0.0217(12) 0.0205(11) 0.0158(11) -0.0082(9) 0.0043(10) -0.0079(9)
C7 0.0157(11) 0.0323(13) 0.0159(11) -0.0092(10) 0.0026(10) -0.0118(10)
C8 0.0096(11) 0.0292(12) 0.0152(11) -0.0101(10) 0.0019(9) -0.0030(9)
C9 0.0145(11) 0.0113(10) 0.0154(11) -0.0031(9) -0.0010(10) -0.0001(8)
C10 0.0100(10) 0.0165(11) 0.0133(10) -0.0052(9) -0.0002(9) -0.0046(8)
C11 0.0120(11) 0.0160(11) 0.0144(11) -0.0068(9) 0.0031(9) 0.0002(8)
C12 0.0169(12) 0.0204(12) 0.0215(12) -0.0059(10) -0.0026(10) -0.0011(9)
C13 0.0190(12) 0.0197(12) 0.0315(13) -0.0075(10) 0.0031(11) -0.0046(9)
C14 0.0282(13) 0.0149(11) 0.0236(13) -0.0039(10) 0.0060(11) 0.0011(10)
C15 0.0237(13) 0.0239(12) 0.0194(12) -0.0070(10) -0.0040(10) 0.0038(10)
C16 0.0148(11) 0.0230(12) 0.0186(12) -0.0090(10) 0.0005(10) -0.0014(9)
C17 0.0125(11) 0.0155(11) 0.0132(11) -0.0057(9) 0.0001(9) 0.0005(8)
C18 0.0141(11) 0.0244(12) 0.0185(12) -0.0086(10) 0.0037(10) -0.0062(9)
C19 0.0154(12) 0.0279(12) 0.0186(12) -0.0133(10) -0.0017(10) -0.0037(9)
C20 0.0234(12) 0.0207(12) 0.0148(11) -0.0079(10) -0.0026(10) 0.0020(9)
C21 0.0157(12) 0.0205(11) 0.0176(12) -0.0067(10) 0.0041(10) -0.0032(9)
C22 0.0107(11) 0.0199(11) 0.0199(12) -0.0085(10) -0.0013(10) -0.0007(9)
C23 0.0223(13) 0.0256(12) 0.0163(12) -0.0083(10) 0.0017(10) -0.0045(10)
C24 0.0198(12) 0.0253(12) 0.0198(12) -0.0088(10) -0.0007(10) -0.0030(10)
C25 0.0217(12) 0.0218(12) 0.0211(12) -0.0064(10) -0.0024(10) -0.0036(9)
C26 0.0236(13) 0.0271(13) 0.0234(13) -0.0113(10) -0.0018(11) -0.0013(10)
C27 0.0266(14) 0.0372(15) 0.0238(13) -0.0079(11) -0.0048(11) -0.0046(11)
C28 0.0327(15) 0.0450(16) 0.0286(14) -0.0126(12) -0.0082(12) 0.0012(12)
P2 0.0274(5) 0.0226(5) 0.0214(5) -0.0055(4) 0.0040(4) -0.0121(4)
F1 0.0482(9) 0.0230(8) 0.0590(10) -0.0045(7) 0.0165(8) -0.0095(6)
F2 0.0559(10) 0.0620(11) 0.0457(9) 0.0014(8) -0.0159(8) -0.0393(8)
F3 0.0753(12) 0.0423(9) 0.0441(9) -0.0217(8) 0.0363(8) -0.0306(8)
P3 0.0104(4) 0.0261(5) 0.0162(4) -0.0078(4) 0.0008(3) -0.0042(3)
F4 0.0210(7) 0.0397(8) 0.0224(7) -0.0177(6) 0.0029(6) -0.0087(6)
F5 0.0266(7) 0.0279(7) 0.0253(7) -0.0037(6) -0.0061(6) -0.0043(6)
F6 0.0096(6) 0.0456(8) 0.0278(7) -0.0168(6) 0.0039(6) -0.0090(6)

loop_
_atom_type_symbol
_atom_type_description
_atom_type_scat_dispersion_real
_atom_type_scat_dispersion_imag
_atom_type_scat_source
C C 0.0033 0.0016 'International Tables Vol C Tables 4.2.6.8 and 6.1.1.4'
H H 0.0000 0.0000 'International Tables Vol C Tables 4.2.6.8 and 6.1.1.4'
N N 0.0061 0.0033 'International Tables Vol C Tables 4.2.6.8 and 6.1.1.4'
O O 0.0106 0.0060 'International Tables Vol C Tables 4.2.6.8 and 6.1.1.4'
P P 0.1023 0.0942 'International Tables Vol C Tables 4.2.6.8 and 6.1.1.4'
F F 0.0171 0.0103 'International Tables Vol C Tables 4.2.6.8 and 6.1.1.4'

loop_
_geom_angle_atom_site_label_1
_geom_angle_atom_site_label_2
_geom_angle_atom_site_label_3
_geom_angle
_geom_angle_site_symmetry_1
_geom_angle_site_symmetry_3
O1 P1 C17 110.55(9) . .
O1 P1 C11 110.46(8) . .
C17 P1 C11 113.52(9) . .
O1 P1 C10 116.22(9) . .
C17 P1 C10 101.86(9) . .
C11 P1 C10 103.95(9) . .
C2 N1 C5 108.40(17) . .
C2 N1 C6 124.16(17) . .
C5 N1 C6 127.17(16) . .
C2 N3 C4 108.19(17) . .
C2 N3 C23 125.31(17) . .
C4 N3 C23 126.46(17) . .
C9 N4 C8 123.76(16) . .
C9 N4 H4N 120.2 . .
C8 N4 H4N 116.0 . .
N1 C2 N3 109.19(18) . .
N1 C2 H2A 125.4 . .
N3 C2 H2A 125.4 . .
C5 C4 N3 106.99(18) . .
C5 C4 H4A 126.5 . .
N3 C4 H4A 126.5 . .
C4 C5 N1 107.23(17) . .
C4 C5 H5A 126.4 . .
N1 C5 H5A 126.4 . .
N1 C6 C7 110.96(16) . .
N1 C6 H6A 109.4 . .
C7 C6 H6A 109.4 . .
N1 C6 H6B 109.4 . .
C7 C6 H6B 109.4 . .
H6A C6 H6B 108.0 . .
C8 C7 C6 114.72(16) . .
C8 C7 H7A 108.6 . .
C6 C7 H7A 108.6 . .
C8 C7 H7B 108.6 . .
C6 C7 H7B 108.6 . .
H7A C7 H7B 107.6 . .
N4 C8 C7 112.04(16) . .
N4 C8 H8A 109.2 . .
C7 C8 H8A 109.2 . .
N4 C8 H8B 109.2 . .
C7 C8 H8B 109.2 . .
H8A C8 H8B 107.9 . .
O2 C9 N4 123.65(18) . .
O2 C9 C10 121.43(17) . .
N4 C9 C10 114.92(16) . .
C9 C10 P1 113.09(13) . .
C9 C10 H10A 109.0 . .
P1 C10 H10A 109.0 . .
C9 C10 H10B 109.0 . .
P1 C10 H10B 109.0 . .
H10A C10 H10B 107.8 . .
C16 C11 C12 118.53(18) . .
C16 C11 P1 116.62(15) . .
C12 C11 P1 124.31(15) . .
C13 C12 C11 120.36(19) . .
C13 C12 H12A 119.8 . .
C11 C12 H12A 119.8 . .
C12 C13 C14 120.4(2) . .
C12 C13 H13A 119.8 . .
C14 C13 H13A 119.8 . .
C15 C14 C13 120.1(2) . .
C15 C14 H14A 119.9 . .
C13 C14 H14A 119.9 . .
C14 C15 C16 119.7(2) . .
C14 C15 H15A 120.1 . .
C16 C15 H15A 120.1 . .
C15 C16 C11 120.8(2) . .
C15 C16 H16A 119.6 . .
C11 C16 H16A 119.6 . .
C22 C17 C18 119.25(18) . .
C22 C17 P1 116.59(15) . .
C18 C17 P1 123.35(15) . .
C19 C18 C17 119.82(19) . .
C19 C18 H18A 120.1 . .
C17 C18 H18A 120.1 . .
C20 C19 C18 120.39(19) . .
C20 C19 H19A 119.8 . .
C18 C19 H19A 119.8 . .
C19 C20 C21 120.29(19) . .
C19 C20 H20A 119.9 . .
C21 C20 H20A 119.9 . .
C20 C21 C22 119.71(19) . .
C20 C21 H21A 120.1 . .
C22 C21 H21A 120.1 . .
C21 C22 C17 120.51(18) . .
C21 C22 H22A 119.7 . .
C17 C22 H22A 119.7 . .
N3 C23 C24 113.15(16) . .
N3 C23 H23A 108.9 . .
C24 C23 H23A 108.9 . .
N3 C23 H23B 108.9 . .
C24 C23 H23B 108.9 . .
H23A C23 H23B 107.8 . .
C23 C24 C25 109.99(17) . .
C23 C24 H24A 109.7 . .
C25 C24 H24A 109.7 . .
C23 C24 H24B 109.7 . .
C25 C24 H24B 109.7 . .
H24A C24 H24B 108.2 . .
C24 C25 C26 113.73(17) . .
C24 C25 H25A 108.8 . .
C26 C25 H25A 108.8 . .
C24 C25 H25B 108.8 . .
C26 C25 H25B 108.8 . .
H25A C25 H25B 107.7 . .
C27 C26 C25 112.49(18) . .
C27 C26 H26A 109.1 . .
C25 C26 H26A 109.1 . .
C27 C26 H26B 109.1 . .
C25 C26 H26B 109.1 . .
H26A C26 H26B 107.8 . .
C28 C27 C26 112.68(19) . .
C28 C27 H27A 109.1 . .
C26 C27 H27A 109.1 . .
C28 C27 H27B 109.1 . .
C26 C27 H27B 109.1 . .
H27A C27 H27B 107.8 . .
C27 C28 H28A 109.5 . .
C27 C28 H28B 109.5 . .
H28A C28 H28B 109.5 . .
C27 C28 H28C 109.5 . .
H28A C28 H28C 109.5 . .
H28B C28 H28C 109.5 . .
F3 P2 F3 180.000(1) . 2_757
F3 P2 F1 90.73(7) . 2_757
F3 P2 F1 89.27(7) 2_757 2_757
F3 P2 F1 89.27(7) . .
F3 P2 F1 90.73(7) 2_757 .
F1 P2 F1 180.000(1) 2_757 .
F3 P2 F2 90.16(8) . .
F3 P2 F2 89.84(8) 2_757 .
F1 P2 F2 89.42(7) 2_757 .
F1 P2 F2 90.58(7) . .
F3 P2 F2 89.84(8) . 2_757
F3 P2 F2 90.16(8) 2_757 2_757
F1 P2 F2 90.58(7) 2_757 2_757
F1 P2 F2 89.42(7) . 2_757
F2 P2 F2 180.0 . 2_757
F6 P3 F6 180.000(13) . 2_767
F6 P3 F4 89.56(6) . 2_767
F6 P3 F4 90.44(6) 2_767 2_767
F6 P3 F4 90.44(6) . .
F6 P3 F4 89.56(6) 2_767 .
F4 P3 F4 180.000(1) 2_767 .
F6 P3 F5 90.04(6) . 2_767
F6 P3 F5 89.96(6) 2_767 2_767
F4 P3 F5 89.92(6) 2_767 2_767
F4 P3 F5 90.08(6) . 2_767
F6 P3 F5 89.96(6) . .
F6 P3 F5 90.04(6) 2_767 .
F4 P3 F5 90.08(6) 2_767 .
F4 P3 F5 89.92(6) . .
F5 P3 F5 180.000(1) 2_767 .

loop_
_geom_bond_atom_site_label_1
_geom_bond_atom_site_label_2
_geom_bond_distance
_geom_bond_site_symmetry_2
P1 O1 1.4944(14) .
P1 C17 1.8012(19) .
P1 C11 1.8030(19) .
P1 C10 1.8078(19) .
O2 C9 1.238(2) .
N1 C2 1.322(2) .
N1 C5 1.371(2) .
N1 C6 1.473(2) .
N3 C2 1.325(2) .
N3 C4 1.376(2) .
N3 C23 1.470(2) .
N4 C9 1.346(2) .
N4 C8 1.450(2) .
N4 H4N 0.9214 .
C2 H2A 0.9500 .
C4 C5 1.349(3) .
C4 H4A 0.9500 .
C5 H5A 0.9500 .
C6 C7 1.530(3) .
C6 H6A 0.9900 .
C6 H6B 0.9900 .
C7 C8 1.522(3) .
C7 H7A 0.9900 .
C7 H7B 0.9900 .
C8 H8A 0.9900 .
C8 H8B 0.9900 .
C9 C10 1.506(3) .
C10 H10A 0.9900 .
C10 H10B 0.9900 .
C11 C16 1.396(3) .
C11 C12 1.397(3) .
C12 C13 1.376(3) .
C12 H12A 0.9500 .
C13 C14 1.383(3) .
C13 H13A 0.9500 .
C14 C15 1.378(3) .
C14 H14A 0.9500 .
C15 C16 1.385(3) .
C15 H15A 0.9500 .
C16 H16A 0.9500 .
C17 C22 1.387(3) .
C17 C18 1.398(3) .
C18 C19 1.382(3) .
C18 H18A 0.9500 .
C19 C20 1.378(3) .
C19 H19A 0.9500 .
C20 C21 1.381(3) .
C20 H20A 0.9500 .
C21 C22 1.386(3) .
C21 H21A 0.9500 .
C22 H22A 0.9500 .
C23 C24 1.515(3) .
C23 H23A 0.9900 .
C23 H23B 0.9900 .
C24 C25 1.522(3) .
C24 H24A 0.9900 .
C24 H24B 0.9900 .
C25 C26 1.524(3) .
C25 H25A 0.9900 .
C25 H25B 0.9900 .
C26 C27 1.524(3) .
C26 H26A 0.9900 .
C26 H26B 0.9900 .
C27 C28 1.521(3) .
C27 H27A 0.9900 .
C27 H27B 0.9900 .
C28 H28A 0.9800 .
C28 H28B 0.9800 .
C28 H28C 0.9800 .
P2 F3 1.5890(13) .
P2 F3 1.5890(13) 2_757
P2 F1 1.5900(13) 2_757
P2 F1 1.5900(13) .
P2 F2 1.5901(13) .
P2 F2 1.5901(13) 2_757
P3 F6 1.6003(11) .
P3 F6 1.6003(11) 2_767
P3 F4 1.6007(11) 2_767
P3 F4 1.6007(11) .
P3 F5 1.6031(11) 2_767
P3 F5 1.6031(11) .

loop_
_geom_hbond_atom_site_label_D
_geom_hbond_atom_site_label_H
_geom_hbond_atom_site_label_A
_geom_hbond_site_symmetry_A
_geom_hbond_distance_DH
_geom_hbond_distance_HA
_geom_hbond_distance_DA
_geom_hbond_angle_DHA
N4 H4N O1 1_455 0.92 1.98 2.876(2) 164

loop_
_geom_torsion_atom_site_label_1
_geom_torsion_atom_site_label_2
_geom_torsion_atom_site_label_3
_geom_torsion_atom_site_label_4
_geom_torsion
C5 N1 C2 N3 -0.1(2)
C6 N1 C2 N3 -174.55(16)
C4 N3 C2 N1 0.0(2)
C23 N3 C2 N1 178.03(17)
C2 N3 C4 C5 0.1(2)
C23 N3 C4 C5 -177.91(17)
N3 C4 C5 N1 -0.1(2)
C2 N1 C5 C4 0.2(2)
C6 N1 C5 C4 174.38(17)
C2 N1 C6 C7 93.5(2)
C5 N1 C6 C7 -79.9(2)
N1 C6 C7 C8 79.1(2)
C9 N4 C8 C7 -97.2(2)
C6 C7 C8 N4 68.0(2)
C8 N4 C9 O2 1.4(3)
C8 N4 C9 C10 -178.51(16)
O2 C9 C10 P1 52.2(2)
N4 C9 C10 P1 -127.93(15)
O1 P1 C10 C9 -68.32(15)
C17 P1 C10 C9 171.46(14)
C11 P1 C10 C9 53.28(16)
O1 P1 C11 C16 4.41(18)
C17 P1 C11 C16 129.23(15)
C10 P1 C11 C16 -120.95(16)
O1 P1 C11 C12 175.81(17)
C17 P1 C11 C12 -59.4(2)
C10 P1 C11 C12 50.45(19)
C16 C11 C12 C13 -0.6(3)
P1 C11 C12 C13 -171.85(16)
C11 C12 C13 C14 1.7(3)
C12 C13 C14 C15 -1.6(3)
C13 C14 C15 C16 0.3(3)
C14 C15 C16 C11 0.8(3)
C12 C11 C16 C15 -0.7(3)
P1 C11 C16 C15 171.26(16)
O1 P1 C17 C22 -8.75(17)
C11 P1 C17 C22 -133.53(15)
C10 P1 C17 C22 115.37(15)
O1 P1 C17 C18 -178.32(16)
C11 P1 C17 C18 56.90(19)
C10 P1 C17 C18 -54.20(18)
C22 C17 C18 C19 -1.2(3)
P1 C17 C18 C19 168.10(15)
C17 C18 C19 C20 -0.1(3)
C18 C19 C20 C21 1.5(3)
C19 C20 C21 C22 -1.6(3)
C20 C21 C22 C17 0.3(3)
C18 C17 C22 C21 1.1(3)
P1 C17 C22 C21 -168.94(15)
C2 N3 C23 C24 114.1(2)
C4 N3 C23 C24 -68.3(3)
N3 C23 C24 C25 -178.83(17)
C23 C24 C25 C26 -179.27(17)
C24 C25 C26 C27 177.17(18)
C25 C26 C27 C28 175.64(19)
